data_7231148
loop_
_publ_author_name
'Fan, Chuanbin'
'Zong, Ziao'
'Zhang, Xia'
'Xu, Cungang'
'Zhu, Zheng'
'Meng, Xiangmin'
'Bi, Shuangyu'
'Fan, Yuhua'

_publ_section_title
;
 Rational assembly of functional Co-MOFs via a mixed-ligand strategy:
 synthesis, structure, topological variation, photodegradation properties
 and dye adsorption
;
_journal_issue 34
_journal_name_full CrystEngComm
_journal_page_first 4973
_journal_paper_doi 10.1039/C8CE00868J
_journal_volume 20
_journal_year 2018
_chemical_formula_sum 'C31 H24 Co N6 O5'
_chemical_formula_weight 619.49
_space_group_crystal_system monoclinic
_space_group_IT_number 14
_space_group_name_Hall '-P 2yn'
_space_group_name_H-M_alt 'P 1 21/n 1'
_symmetry_space_group_name_Hall '-P 2yn'
_symmetry_space_group_name_H-M 'P 1 21/n 1'
_atom_sites_solution_hydrogens mixed
_audit_creation_method SHELXL-2014/7
_audit_update_record
;
2018-03-11 deposited with the CCDC.
2018-07-16 downloaded from the CCDC.
;
_cell_angle_alpha 90
_cell_angle_beta 99.972(3)
_cell_angle_gamma 90
_cell_formula_units_Z 4
_cell_length_a 11.5511(6)
_cell_length_b 8.0670(5)
_cell_length_c 29.2049(15)
_cell_measurement_temperature 296(2)
_cell_volume 2680.3(3)
_computing_structure_refinement 'SHELXL-2014/7 (Sheldrick, 2014)'
_diffrn_ambient_temperature 296(2)
_diffrn_measured_fraction_theta_full 0.999
_diffrn_measured_fraction_theta_max 0.973
_diffrn_radiation_type MoK\a
_diffrn_radiation_wavelength 0.71073
_diffrn_reflns_av_R_equivalents 0.0460
_diffrn_reflns_av_unetI/netI 0.0305
_diffrn_reflns_Laue_measured_fraction_full 0.999
_diffrn_reflns_Laue_measured_fraction_max 0.973
_diffrn_reflns_limit_h_max 14
_diffrn_reflns_limit_h_min -14
_diffrn_reflns_limit_k_max 10
_diffrn_reflns_limit_k_min -10
_diffrn_reflns_limit_l_max 37
_diffrn_reflns_limit_l_min -37
_diffrn_reflns_number 42837
_diffrn_reflns_point_group_measured_fraction_full 0.999
_diffrn_reflns_point_group_measured_fraction_max 0.973
_diffrn_reflns_theta_full 25.242
_diffrn_reflns_theta_max 27.517
_diffrn_reflns_theta_min 0.708
_exptl_absorpt_coefficient_mu 0.696
_exptl_crystal_density_diffrn 1.535
_exptl_crystal_F_000 1276
_refine_diff_density_max 1.065
_refine_diff_density_min -0.742
_refine_diff_density_rms 0.110
_refine_ls_extinction_method none
_refine_ls_goodness_of_fit_ref 1.051
_refine_ls_hydrogen_treatment constr
_refine_ls_matrix_type full
_refine_ls_number_parameters 392
_refine_ls_number_reflns 6208
_refine_ls_number_restraints 31
_refine_ls_restrained_S_all 1.271
_refine_ls_R_factor_all 0.0789
_refine_ls_R_factor_gt 0.0743
_refine_ls_shift/su_max 0.000
_refine_ls_shift/su_mean 0.000
_refine_ls_structure_factor_coef Fsqd
_refine_ls_weighting_details 'w=1/[\s^2^(Fo^2^)+(0.1580P)^2^+5.8430P] where P=(Fo^2^+2Fc^2^)/3'
_refine_ls_weighting_scheme calc
_refine_ls_wR_factor_gt 0.2239
_refine_ls_wR_factor_ref 0.2332
_reflns_Friedel_coverage 0.000
_reflns_number_gt 5796
_reflns_number_total 6208
_reflns_threshold_expression 'I > 2\s(I)'
_cod_data_source_file c8ce00868j2.cif
_cod_data_source_block mo_3_0m
_cod_depositor_comments 'Adding full bibliography for 7231146--7231149.cif.'
_cod_database_code 7231148
_shelx_shelxl_version_number 2014/7
_shelx_space_group_comment
;
The symmetry employed for this shelxl refinement is uniquely defined
by the following loop, which should always be used as a source of
symmetry information in preference to the above space-group names.
They are only intended as comments.
;

loop_
_space_group_symop_operation_xyz
'x, y, z'
'-x+1/2, y+1/2, -z+1/2'
'-x, -y, -z'
'x-1/2, -y-1/2, z-1/2'

loop_
_atom_site_label
_atom_site_type_symbol
_atom_site_fract_x
_atom_site_fract_y
_atom_site_fract_z
_atom_site_U_iso_or_equiv
_atom_site_adp_type
_atom_site_occupancy
_atom_site_site_symmetry_order
_atom_site_calc_flag
_atom_site_refinement_flags_posn
_atom_site_refinement_flags_adp
Co01 Co 0.08612(5) 0.82006(8) 0.92139(2) 0.02354(19) Uani 1 1 d . .
N2 N 0.3332(3) 1.1552(5) 0.89274(14) 0.0271(8) Uani 1 1 d . .
N4 N 0.9242(3) 0.9219(5) 0.92475(14) 0.0275(8) Uani 1 1 d . .
O1 O 0.0527(4) 0.6826(5) 0.86619(13) 0.0391(9) Uani 1 1 d . .
O2 O 0.2358(4) 0.6824(6) 0.85168(15) 0.0474(11) Uani 1 1 d . .
N3 N 0.7478(3) 1.0329(5) 0.90938(14) 0.0280(8) Uani 1 1 d . .
N5 N 0.5570(4) 1.3662(6) 0.77836(15) 0.0359(10) Uani 1 1 d . .
N1 N 0.1831(3) 1.0251(5) 0.91316(14) 0.0279(8) Uani 1 1 d . .
O3 O -0.3947(4) -0.1935(6) 0.48008(15) 0.0505(11) Uani 1 1 d . .
O4 O -0.2146(5) -0.1951(7) 0.46375(17) 0.0648(15) Uani 1 1 d . .
C21 C 0.5405(4) 1.0990(6) 0.90144(17) 0.0285(9) Uani 1 1 d . .
H21 H 0.5364 1.0392 0.9283 0.034 Uiso 1 1 calc R U
C28 C 0.8467(4) 0.9928(6) 0.89282(16) 0.0276(9) Uani 1 1 d . .
H28 H 0.8580 1.0132 0.8626 0.033 Uiso 1 1 calc R U
C5 C 0.0178(5) 0.3596(7) 0.71720(18) 0.0336(11) Uani 1 1 d . .
C27 C 0.8733(5) 0.9137(8) 0.96402(16) 0.0354(11) Uani 1 1 d . .
H27 H 0.9083 0.8678 0.9922 0.042 Uiso 1 1 calc R U
C7 C 0.1684(4) 0.5037(7) 0.77008(17) 0.0311(10) Uani 1 1 d . .
H7 H 0.2458 0.5400 0.7774 0.037 Uiso 1 1 calc R U
C0AA C 0.1336(4) 0.4092(7) 0.72988(17) 0.0326(10) Uani 1 1 d . .
H0AA H 0.1887 0.3796 0.7116 0.039 Uiso 1 1 calc R U
C1 C 0.1324(4) 0.6442(6) 0.84220(16) 0.0286(9) Uani 1 1 d . .
C2 C 0.0905(4) 0.5439(6) 0.79898(16) 0.0290(9) Uani 1 1 d . .
C20 C 0.4428(4) 1.1767(6) 0.87720(16) 0.0276(9) Uani 1 1 d . .
C24 C 0.5523(4) 1.2765(7) 0.82067(16) 0.0317(10) Uani 1 1 d . .
C25 C 0.4457(4) 1.2687(7) 0.83706(17) 0.0304(10) Uani 1 1 d . .
H25 H 0.3791 1.3229 0.8217 0.037 Uiso 1 1 calc R U
C17 C 0.2896(4) 1.0081(6) 0.90206(18) 0.0292(9) Uani 1 1 d . .
H17 H 0.3284 0.9075 0.9010 0.035 Uiso 1 1 calc R U
C15 C -0.0873(5) 0.0757(8) 0.5849(2) 0.0399(12) Uani 1 1 d . .
H15 H -0.0088 0.1072 0.5920 0.048 Uiso 1 1 calc R U
C22 C 0.6462(4) 1.1125(6) 0.88457(17) 0.0277(9) Uani 1 1 d . .
C12 C -0.3215(5) -0.0164(7) 0.56226(18) 0.0352(11) Uani 1 1 d . .
H12 H -0.3999 -0.0483 0.5551 0.042 Uiso 1 1 calc R U
C26 C 0.7654(5) 0.9820(8) 0.95555(17) 0.0375(12) Uani 1 1 d . .
H26 H 0.7133 0.9929 0.9763 0.045 Uiso 1 1 calc R U
C18 C 0.1593(5) 1.1926(7) 0.9113(2) 0.0383(12) Uani 1 1 d . .
H18 H 0.0910 1.2413 0.9178 0.046 Uiso 1 1 calc R U
C23 C 0.6520(4) 1.2009(7) 0.84403(18) 0.0339(11) Uani 1 1 d . .
H23 H 0.7225 1.2086 0.8329 0.041 Uiso 1 1 calc R U
C10 C -0.1642(5) 0.1189(6) 0.61471(18) 0.0323(10) Uani 1 1 d . .
C8 C -0.0170(5) 0.2623(7) 0.67520(18) 0.0366(11) Uani 1 1 d . .
H8 H 0.0420 0.2315 0.6589 0.044 Uiso 1 1 calc R U
C6 C 0.5093(6) 1.4997(9) 0.7133(2) 0.0490(15) Uani 1 1 d . .
H6 H 0.4650 1.5492 0.6873 0.059 Uiso 1 1 calc R U
C13 C -0.2450(5) -0.0575(6) 0.53253(17) 0.0341(10) Uani 1 1 d . .
C9 C -0.1267(5) 0.2132(7) 0.65800(18) 0.0352(11) Uani 1 1 d . .
H9 H -0.1848 0.2413 0.6750 0.042 Uiso 1 1 calc R U
C19 C 0.2513(5) 1.2759(7) 0.8986(2) 0.0378(12) Uani 1 1 d . .
H19 H 0.2578 1.3897 0.8947 0.045 Uiso 1 1 calc R U
C29 C 0.4643(5) 1.4201(8) 0.74639(18) 0.0387(12) Uani 1 1 d . .
H29 H 0.3850 1.4045 0.7474 0.046 Uiso 1 1 calc R U
C16 C -0.2860(6) -0.1546(7) 0.48890(18) 0.0386(12) Uani 1 1 d . .
C14 C -0.1266(5) -0.0133(8) 0.5450(2) 0.0420(13) Uani 1 1 d . .
H14 H -0.0734 -0.0446 0.5261 0.050 Uiso 1 1 calc R U
C11 C -0.2820(5) 0.0725(7) 0.60303(17) 0.0351(11) Uani 1 1 d . .
H11 H -0.3346 0.1010 0.6225 0.042 Uiso 1 1 calc R U
C3 C -0.0251(6) 0.4973(9) 0.7861(2) 0.0533(16) Uani 1 1 d . U
H3 H -0.0794 0.5241 0.8050 0.064 Uiso 1 1 calc R U
N31 N 0.6285(6) 1.4984(11) 0.7230(2) 0.0737(19) Uani 1 1 d . U
C30 C 0.6530(7) 1.4173(13) 0.7634(3) 0.070(2) Uani 1 1 d . U
H30 H 0.7289 1.3988 0.7792 0.084 Uiso 1 1 calc R U
C4 C -0.0609(6) 0.4108(10) 0.7454(2) 0.0550(17) Uani 1 1 d . U
H4 H -0.1402 0.3860 0.7365 0.066 Uiso 1 1 calc R U
O5 O 0.0124(10) -0.3442(14) 0.4894(3) 0.122(3) Uani 1 1 d G U
H5A H -0.0058 -0.3100 0.5147 0.183 Uiso 1 1 d DG U
H5B H -0.0396 -0.3133 0.4668 0.183 Uiso 1 1 d DG U

loop_
_atom_site_aniso_label
_atom_site_aniso_U_11
_atom_site_aniso_U_22
_atom_site_aniso_U_33
_atom_site_aniso_U_23
_atom_site_aniso_U_13
_atom_site_aniso_U_12
Co01 0.0168(3) 0.0309(3) 0.0235(3) 0.0014(2) 0.0050(2) 0.0004(2)
N2 0.0167(17) 0.032(2) 0.0343(19) 0.0013(15) 0.0086(15) 0.0003(15)
N4 0.0181(17) 0.037(2) 0.0292(18) -0.0018(16) 0.0079(15) -0.0006(15)
O1 0.037(2) 0.049(2) 0.0338(18) -0.0133(16) 0.0147(16) -0.0018(18)
O2 0.036(2) 0.061(3) 0.046(2) -0.023(2) 0.0094(18) -0.014(2)
N3 0.0170(17) 0.040(2) 0.0268(18) -0.0003(16) 0.0042(14) 0.0031(16)
N5 0.0224(19) 0.057(3) 0.0280(19) 0.0049(19) 0.0044(16) -0.0003(19)
N1 0.0173(17) 0.033(2) 0.035(2) 0.0010(16) 0.0091(15) 0.0007(15)
O3 0.052(3) 0.053(2) 0.040(2) -0.0129(18) -0.011(2) -0.003(2)
O4 0.084(4) 0.068(3) 0.046(2) -0.026(2) 0.023(3) -0.015(3)
C21 0.020(2) 0.035(2) 0.032(2) 0.0012(18) 0.0075(18) -0.0012(18)
C28 0.021(2) 0.038(2) 0.026(2) 0.0027(17) 0.0095(17) 0.0016(18)
C5 0.029(2) 0.038(3) 0.033(2) -0.010(2) -0.0001(19) 0.002(2)
C27 0.025(2) 0.059(3) 0.023(2) 0.000(2) 0.0042(18) 0.007(2)
C7 0.023(2) 0.039(3) 0.031(2) -0.0108(19) 0.0044(18) -0.0022(19)
C0AA 0.027(2) 0.042(3) 0.029(2) -0.010(2) 0.0060(19) 0.003(2)
C1 0.031(2) 0.030(2) 0.026(2) -0.0034(17) 0.0067(18) -0.0006(19)
C2 0.025(2) 0.032(2) 0.029(2) -0.0060(18) 0.0030(18) 0.0029(19)
C20 0.019(2) 0.033(2) 0.033(2) 0.0001(18) 0.0092(17) -0.0032(18)
C24 0.026(2) 0.045(3) 0.026(2) 0.0020(19) 0.0112(18) -0.004(2)
C25 0.018(2) 0.041(3) 0.033(2) 0.004(2) 0.0060(18) 0.0011(19)
C17 0.019(2) 0.028(2) 0.042(2) -0.0007(19) 0.0074(18) 0.0012(17)
C15 0.029(2) 0.049(3) 0.040(3) -0.014(2) 0.003(2) -0.003(2)
C22 0.0147(19) 0.035(2) 0.033(2) -0.0038(19) 0.0041(17) 0.0027(17)
C12 0.025(2) 0.042(3) 0.036(2) -0.006(2) -0.0024(19) -0.001(2)
C26 0.026(2) 0.061(3) 0.027(2) 0.001(2) 0.0086(19) 0.006(2)
C18 0.025(2) 0.038(3) 0.056(3) 0.008(2) 0.017(2) 0.007(2)
C23 0.017(2) 0.049(3) 0.038(2) 0.000(2) 0.0107(18) 0.000(2)
C10 0.031(2) 0.032(2) 0.033(2) -0.0063(19) 0.002(2) 0.002(2)
C8 0.031(3) 0.043(3) 0.034(2) -0.013(2) 0.002(2) 0.001(2)
C6 0.044(3) 0.073(4) 0.032(3) 0.005(3) 0.012(2) 0.004(3)
C13 0.038(3) 0.032(2) 0.030(2) -0.0040(19) 0.001(2) -0.001(2)
C9 0.031(2) 0.042(3) 0.032(2) -0.012(2) 0.003(2) 0.004(2)
C19 0.027(2) 0.031(2) 0.058(3) 0.008(2) 0.017(2) 0.006(2)
C29 0.028(3) 0.055(3) 0.034(2) 0.004(2) 0.007(2) 0.005(2)
C16 0.050(3) 0.032(3) 0.031(2) -0.002(2) 0.000(2) -0.002(2)
C14 0.037(3) 0.051(3) 0.040(3) -0.012(2) 0.013(2) -0.005(2)
C11 0.032(3) 0.043(3) 0.030(2) -0.006(2) 0.005(2) 0.008(2)
C3 0.038(3) 0.073(3) 0.054(3) -0.029(3) 0.020(2) -0.010(3)
N31 0.052(3) 0.109(4) 0.064(3) 0.031(3) 0.020(3) -0.002(3)
C30 0.049(3) 0.104(4) 0.060(3) 0.023(3) 0.019(3) -0.002(3)
C4 0.035(3) 0.075(4) 0.058(3) -0.031(3) 0.017(2) -0.010(3)
O5 0.141(7) 0.122(6) 0.109(6) -0.018(5) 0.038(5) 0.025(5)

loop_
_atom_type_symbol
_atom_type_description
_atom_type_scat_dispersion_real
_atom_type_scat_dispersion_imag
_atom_type_scat_source
C C 0.0033 0.0016 'International Tables Vol C Tables 4.2.6.8 and 6.1.1.4'
H H 0.0000 0.0000 'International Tables Vol C Tables 4.2.6.8 and 6.1.1.4'
Co Co 0.3494 0.9721 'International Tables Vol C Tables 4.2.6.8 and 6.1.1.4'
N N 0.0061 0.0033 'International Tables Vol C Tables 4.2.6.8 and 6.1.1.4'
O O 0.0106 0.0060 'International Tables Vol C Tables 4.2.6.8 and 6.1.1.4'

loop_
_geom_angle_atom_site_label_1
_geom_angle_atom_site_label_2
_geom_angle_atom_site_label_3
_geom_angle
_geom_angle_site_symmetry_1
_geom_angle_site_symmetry_3
O1 Co01 O3 113.73(19) . 4_666
O1 Co01 N1 113.63(17) . .
O3 Co01 N1 122.77(18) 4_666 .
O1 Co01 N4 102.46(17) . 1_455
O3 Co01 N4 97.54(19) 4_666 1_455
N1 Co01 N4 101.79(16) . 1_455
C17 N2 C19 108.0(4) . .
C17 N2 C20 124.0(4) . .
C19 N2 C20 127.9(4) . .
C28 N4 C27 106.0(4) . .
C28 N4 Co01 131.0(3) . 1_655
C27 N4 Co01 122.9(3) . 1_655
C1 O1 Co01 122.1(3) . .
C28 N3 C26 106.5(4) . .
C28 N3 C22 126.8(4) . .
C26 N3 C22 126.7(4) . .
C30 N5 C29 106.1(5) . .
C30 N5 C24 126.6(5) . .
C29 N5 C24 127.3(4) . .
C17 N1 C18 106.1(4) . .
C17 N1 Co01 119.7(3) . .
C18 N1 Co01 133.8(3) . .
C16 O3 Co01 105.2(4) . 4_565
C20 C21 C22 118.2(4) . .
C20 C21 H21 120.9 . .
C22 C21 H21 120.9 . .
N4 C28 N3 111.4(4) . .
N4 C28 H28 124.3 . .
N3 C28 H28 124.3 . .
C0AA C5 C4 117.2(5) . .
C0AA C5 C8 119.7(5) . .
C4 C5 C8 123.1(5) . .
C26 C27 N4 110.0(4) . .
C26 C27 H27 125.0 . .
N4 C27 H27 125.0 . .
C2 C7 C0AA 121.4(5) . .
C2 C7 H7 119.3 . .
C0AA C7 H7 119.3 . .
C5 C0AA C7 120.4(5) . .
C5 C0AA H0AA 119.8 . .
C7 C0AA H0AA 119.8 . .
O2 C1 O1 125.5(5) . .
O2 C1 C2 119.1(4) . .
O1 C1 C2 115.4(4) . .
C3 C2 C7 118.4(5) . .
C3 C2 C1 122.1(5) . .
C7 C2 C1 119.4(4) . .
C21 C20 C25 122.6(4) . .
C21 C20 N2 118.4(4) . .
C25 C20 N2 119.0(4) . .
C23 C24 C25 121.4(5) . .
C23 C24 N5 119.7(4) . .
C25 C24 N5 118.9(5) . .
C20 C25 C24 117.6(5) . .
C20 C25 H25 121.2 . .
C24 C25 H25 121.2 . .
N1 C17 N2 110.8(4) . .
N1 C17 H17 124.6 . .
N2 C17 H17 124.6 . .
C14 C15 C10 120.5(5) . .
C14 C15 H15 119.8 . .
C10 C15 H15 119.8 . .
C23 C22 C21 120.8(4) . .
C23 C22 N3 120.5(4) . .
C21 C22 N3 118.6(4) . .
C13 C12 C11 120.6(5) . .
C13 C12 H12 119.7 . .
C11 C12 H12 119.7 . .
C27 C26 N3 106.0(4) . .
C27 C26 H26 127.0 . .
N3 C26 H26 127.0 . .
C19 C18 N1 109.6(5) . .
C19 C18 H18 125.2 . .
N1 C18 H18 125.2 . .
C24 C23 C22 119.3(4) . .
C24 C23 H23 120.3 . .
C22 C23 H23 120.3 . .
C15 C10 C11 118.8(5) . .
C15 C10 C9 122.7(5) . .
C11 C10 C9 118.5(5) . .
C9 C8 C5 125.6(5) . .
C9 C8 H8 117.2 . .
C5 C8 H8 117.2 . .
C29 C6 N31 110.7(6) . .
C29 C6 H6 124.7 . .
N31 C6 H6 124.7 . .
C12 C13 C14 118.5(5) . .
C12 C13 C16 121.1(5) . .
C14 C13 C16 120.3(5) . .
C8 C9 C10 126.3(5) . .
C8 C9 H9 116.8 . .
C10 C9 H9 116.8 . .
C18 C19 N2 105.6(5) . .
C18 C19 H19 127.2 . .
N2 C19 H19 127.2 . .
C6 C29 N5 106.9(5) . .
C6 C29 H29 126.6 . .
N5 C29 H29 126.6 . .
O4 C16 O3 123.2(5) . .
O4 C16 C13 119.7(6) . .
O3 C16 C13 117.1(5) . .
C15 C14 C13 121.2(5) . .
C15 C14 H14 119.4 . .
C13 C14 H14 119.4 . .
C10 C11 C12 120.4(5) . .
C10 C11 H11 119.8 . .
C12 C11 H11 119.8 . .
C2 C3 C4 120.4(6) . .
C2 C3 H3 119.8 . .
C4 C3 H3 119.8 . .
C30 N31 C6 103.8(6) . .
N5 C30 N31 112.5(7) . .
N5 C30 H30 123.8 . .
N31 C30 H30 123.8 . .
C3 C4 C5 122.1(6) . .
C3 C4 H4 118.9 . .
C5 C4 H4 118.9 . .
H5A O5 H5B 109.4 . .

loop_
_geom_bond_atom_site_label_1
_geom_bond_atom_site_label_2
_geom_bond_distance
_geom_bond_site_symmetry_2
Co01 O1 1.939(4) .
Co01 O3 1.974(4) 4_666
Co01 N1 2.035(4) .
Co01 N4 2.060(4) 1_455
N2 C17 1.335(6) .
N2 C19 1.389(6) .
N2 C20 1.428(6) .
N4 C28 1.308(6) .
N4 C27 1.378(6) .
N4 Co01 2.060(4) 1_655
O1 C1 1.287(6) .
O2 C1 1.218(7) .
N3 C28 1.355(6) .
N3 C26 1.390(6) .
N3 C22 1.421(6) .
N5 C30 1.327(9) .
N5 C29 1.364(7) .
N5 C24 1.441(6) .
N1 C17 1.333(6) .
N1 C18 1.378(7) .
O3 C16 1.276(8) .
O3 Co01 1.974(4) 4_565
O4 C16 1.240(8) .
C21 C20 1.375(7) .
C21 C22 1.398(6) .
C21 H21 0.9300 .
C28 H28 0.9300 .
C5 C0AA 1.384(7) .
C5 C4 1.390(8) .
C5 C8 1.453(7) .
C27 C26 1.345(7) .
C27 H27 0.9300 .
C7 C2 1.375(7) .
C7 C0AA 1.399(6) .
C7 H7 0.9300 .
C0AA H0AA 0.9300 .
C1 C2 1.507(6) .
C2 C3 1.375(8) .
C20 C25 1.392(7) .
C24 C23 1.375(7) .
C24 C25 1.397(6) .
C25 H25 0.9300 .
C17 H17 0.9300 .
C15 C14 1.378(7) .
C15 C10 1.391(7) .
C15 H15 0.9300 .
C22 C23 1.393(7) .
C12 C13 1.382(8) .
C12 C11 1.397(7) .
C12 H12 0.9300 .
C26 H26 0.9300 .
C18 C19 1.361(7) .
C18 H18 0.9300 .
C23 H23 0.9300 .
C10 C11 1.395(7) .
C10 C9 1.475(7) .
C8 C9 1.340(8) .
C8 H8 0.9300 .
C6 C29 1.338(8) .
C6 N31 1.357(9) .
C6 H6 0.9300 .
C13 C14 1.400(8) .
C13 C16 1.500(7) .
C9 H9 0.9300 .
C19 H19 0.9300 .
C29 H29 0.9300 .
C14 H14 0.9300 .
C11 H11 0.9300 .
C3 C4 1.380(9) .
C3 H3 0.9300 .
N31 C30 1.336(10) .
C30 H30 0.9300 .
C4 H4 0.9300 .
O5 H5A 0.8502 .
O5 H5B 0.8497 .
